data_4341482
loop_
_publ_author_name
'Shankar, Bhaskaran'
'Elumalai, Palani'
'Deval Sathiyashivan, Shankar'
'Sathiyendiran, Malaichamy'

_publ_section_title
;
 Spheroid metallocavitands with eight calixarene-shaped receptors on the
 surface.
;
_journal_issue 19
_journal_name_full 'Inorganic chemistry'
_journal_page_first 10018
_journal_page_last 10020
_journal_paper_doi 10.1021/ic5014895
_journal_volume 53
_journal_year 2014
_chemical_formula_moiety 'C45 H30 N12 O9 Re3'
_chemical_formula_sum 'C45 H30 N12 O9 Re3'
_chemical_formula_weight 1441.41
_chemical_name_systematic
;
 ?
;
_space_group_IT_number 64
_symmetry_cell_setting orthorhombic
_symmetry_space_group_name_Hall '-C 2ac 2'
_symmetry_space_group_name_H-M 'C m c a'
_atom_sites_solution_hydrogens geom
_atom_sites_solution_primary direct
_atom_sites_solution_secondary difmap
_audit_creation_method SHELXL-97
_cell_angle_alpha 90.00
_cell_angle_beta 90.00
_cell_angle_gamma 90.00
_cell_formula_units_Z 8
_cell_length_a 23.7317(15)
_cell_length_b 17.1337(7)
_cell_length_c 27.681(2)
_cell_measurement_reflns_used 10391
_cell_measurement_temperature 150(2)
_cell_measurement_theta_max 26.37
_cell_measurement_theta_min 2.93
_cell_volume 11255.4(12)
_computing_cell_refinement 'CrysAlis RED (Oxford, 2011)'
_computing_data_collection 'CrysAlis RED (Oxford, 2011)'
_computing_data_reduction 'CrysAlis RED (Oxford, 2011)'
_computing_molecular_graphics 'ORTEP-3 (Farrugia, 1997)'
_computing_publication_material 'SHELXL-97 (Sheldrick, 2008)'
_computing_structure_refinement 'SHELXL-97 (Sheldrick, 2008)'
_computing_structure_solution 'SHELXS-97 (Sheldrick, 1990)'
_diffrn_ambient_temperature 150(2)
_diffrn_detector_area_resol_mean 15.9853
_diffrn_measured_fraction_theta_full 0.973
_diffrn_measured_fraction_theta_max 0.973
_diffrn_measurement_device_type 'Xcalibur, Sapphire3'
_diffrn_measurement_method 'w scans'
_diffrn_radiation_monochromator graphite
_diffrn_radiation_source 'fine-focus sealed tube'
_diffrn_radiation_type MoK\a
_diffrn_radiation_wavelength 0.71073
_diffrn_reflns_av_R_equivalents 0.0644
_diffrn_reflns_av_sigmaI/netI 0.0878
_diffrn_reflns_limit_h_max 24
_diffrn_reflns_limit_h_min -29
_diffrn_reflns_limit_k_max 19
_diffrn_reflns_limit_k_min -21
_diffrn_reflns_limit_l_max 34
_diffrn_reflns_limit_l_min -19
_diffrn_reflns_number 23143
_diffrn_reflns_theta_full 26.37
_diffrn_reflns_theta_max 26.37
_diffrn_reflns_theta_min 2.93
_exptl_absorpt_coefficient_mu 6.494
_exptl_absorpt_correction_T_max 0.2936
_exptl_absorpt_correction_T_min 0.1712
_exptl_absorpt_correction_type multi-scan
_exptl_absorpt_process_details
;
CrysAlisPro, Agilent Technologies,
Version 1.171.34.49 (release 20-01-2011 CrysAlis171 .NET)
(compiled Jan 20 2011,15:58:25)
Empirical absorption correction using spherical harmonics,
 implemented in SCALE3 ABSPACK scaling algorithm.
;
_exptl_crystal_colour 'pale yellow'
_exptl_crystal_density_diffrn 1.701
_exptl_crystal_density_method 'not measured'
_exptl_crystal_description irregular
_exptl_crystal_F_000 5448
_exptl_crystal_size_max 0.42
_exptl_crystal_size_mid 0.29
_exptl_crystal_size_min 0.25
_refine_diff_density_max 3.720
_refine_diff_density_min -2.472
_refine_diff_density_rms 0.257
_refine_ls_extinction_method none
_refine_ls_goodness_of_fit_ref 1.225
_refine_ls_hydrogen_treatment constr
_refine_ls_matrix_type fullcycle
_refine_ls_number_parameters 323
_refine_ls_number_reflns 5758
_refine_ls_number_restraints 0
_refine_ls_restrained_S_all 1.225
_refine_ls_R_factor_all 0.1588
_refine_ls_R_factor_gt 0.1131
_refine_ls_shift/su_max 0.023
_refine_ls_shift/su_mean 0.001
_refine_ls_structure_factor_coef Fsqd
_refine_ls_weighting_details 'calc w=1/[\s^2^(Fo^2^)+(0.0401P)^2^+1399.6283P] where P=(Fo^2^+2Fc^2^)/3'
_refine_ls_weighting_scheme calc
_refine_ls_wR_factor_gt 0.2525
_refine_ls_wR_factor_ref 0.2637
_reflns_number_gt 3521
_reflns_number_total 5758
_reflns_threshold_expression >2\s(I)
_cod_data_source_file ic5014895_si_008.cif
_cod_data_source_block 3
_cod_original_sg_symbol_H-M Cmce
_cod_database_code 4341482

loop_
_symmetry_equiv_pos_as_xyz
'x, y, z'
'-x, -y+1/2, z+1/2'
'x, -y, -z'
'-x+1/2, y, -z+1/2'
'x+1/2, y+1/2, z'
'-x+1/2, -y+1, z+1/2'
'x+1/2, -y+1/2, -z'
'-x+1, y+1/2, -z+1/2'
'-x, -y, -z'
'x, y-1/2, -z-1/2'
'-x, y, z'
'x-1/2, -y, z-1/2'
'-x+1/2, -y+1/2, -z'
'x+1/2, y, -z-1/2'
'-x+1/2, y+1/2, z'
'x, -y+1/2, z-1/2'

loop_
_atom_site_label
_atom_site_type_symbol
_atom_site_fract_x
_atom_site_fract_y
_atom_site_fract_z
_atom_site_U_iso_or_equiv
_atom_site_adp_type
_atom_site_occupancy
_atom_site_symmetry_multiplicity
_atom_site_calc_flag
_atom_site_refinement_flags
Re1 Re 0.5000 0.31655(8) 0.36214(6) 0.0480(4) Uani 1 2 d S
Re2 Re 0.36663(5) 0.32255(5) 0.56185(4) 0.0469(3) Uani 1 1 d .
O1 O 0.3279(13) 0.3607(15) 0.6648(10) 0.114(10) Uani 1 1 d .
O2 O 0.2502(10) 0.3689(12) 0.5248(9) 0.079(7) Uani 1 1 d .
O3 O 0.3970(11) 0.4954(10) 0.5530(10) 0.097(8) Uani 1 1 d .
O4 O 0.5000 0.4936(15) 0.3830(13) 0.091(11) Uani 1 2 d S
O5 O 0.4098(11) 0.3487(15) 0.2890(10) 0.104(9) Uani 1 1 d .
N1 N 0.4381(9) 0.2899(10) 0.4166(8) 0.046(5) Uani 1 1 d .
N2 N 0.3925(8) 0.2914(10) 0.4882(8) 0.042(5) Uani 1 1 d .
N3 N 0.3503(9) 0.1961(9) 0.5691(8) 0.049(6) Uani 1 1 d .
N4 N 0.3648(8) 0.0709(9) 0.5633(7) 0.031(4) Uiso 1 1 d .
N5 N 0.5000 0.0680(19) 0.3709(12) 0.058(9) Uiso 1 2 d S
N6 N 0.5000 0.1898(16) 0.3512(11) 0.052(8) Uani 1 2 d S
N7 N 0.5480(9) 0.7092(10) 0.4159(8) 0.042(5) Uani 1 1 d .
C1 C 0.5000 0.1648(13) 0.2617(9) 0.013(5) Uiso 1 2 d S
H1 H 0.5000 0.2187 0.2536 0.016 Uiso 1 2 calc SR
C2 C 0.5000 0.116(3) 0.2245(17) 0.12(2) Uani 1 2 d S
H2 H 0.5000 0.1344 0.1921 0.141 Uiso 1 2 calc SR
C3 C 0.5000 0.035(3) 0.2358(16) 0.15(3) Uani 1 2 d S
H3 H 0.5000 -0.0028 0.2108 0.182 Uiso 1 2 calc SR
C4 C 0.5000 0.012(3) 0.2836(15) 0.091(18) Uani 1 2 d S
H4 H 0.5000 -0.0415 0.2920 0.110 Uiso 1 2 calc SR
C5 C 0.5000 0.068(2) 0.3185(12) 0.047(9) Uani 1 2 d S
C6 C 0.5000 0.149(2) 0.3081(14) 0.057(11) Uani 1 2 d S
C7 C 0.5000 0.1382(17) 0.3858(14) 0.044(9) Uani 1 2 d S
H7 H 0.5000 0.1519 0.4191 0.053 Uiso 1 2 calc SR
C8 C 0.3878(10) 0.1408(11) 0.5549(9) 0.039(6) Uani 1 1 d .
H8 H 0.4240 0.1501 0.5413 0.047 Uiso 1 1 calc R
C9 C 0.3034(11) 0.1581(11) 0.5868(9) 0.045(7) Uani 1 1 d .
C10 C 0.3140(11) 0.0767(13) 0.5827(10) 0.045(6) Uani 1 1 d .
C11 C 0.2726(12) 0.0244(15) 0.5972(10) 0.059(8) Uani 1 1 d .
H11 H 0.2783 -0.0302 0.5939 0.070 Uiso 1 1 calc R
C12 C 0.2228(12) 0.0530(19) 0.6164(14) 0.087(12) Uani 1 1 d .
H12 H 0.1940 0.0186 0.6272 0.105 Uiso 1 1 calc R
C13 C 0.2164(14) 0.1331(19) 0.6194(14) 0.084(11) Uani 1 1 d .
H13 H 0.1814 0.1513 0.6316 0.100 Uiso 1 1 calc R
C14 C 0.2545(12) 0.1883(14) 0.6069(13) 0.083(12) Uani 1 1 d .
H14 H 0.2483 0.2425 0.6114 0.100 Uiso 1 1 calc R
C15 C 0.3936(9) -0.0060(12) 0.5521(8) 0.033(5) Uani 1 1 d .
H15A H 0.3998 -0.0341 0.5829 0.039 Uiso 1 1 calc R
H15B H 0.3676 -0.0380 0.5323 0.039 Uiso 1 1 calc R
C16 C 0.4487(10) -0.0004(10) 0.5261(7) 0.032(5) Uani 1 1 d .
C17 C 0.5000 -0.0013(14) 0.4498(11) 0.043(10) Uani 1 2 d S
C18 C 0.5000 -0.0099(16) 0.3945(11) 0.047(10) Uani 1 2 d S
H18A H 0.5338 -0.0395 0.3842 0.056 Uiso 0.50 1 calc PR
H18B H 0.4662 -0.0395 0.3842 0.056 Uiso 0.50 1 calc PR
C19 C 0.3678(9) 0.2321(13) 0.4600(9) 0.039(6) Uani 1 1 d .
H19 H 0.3374 0.1989 0.4687 0.047 Uiso 1 1 calc R
C20 C 0.3969(8) 0.2325(13) 0.4175(8) 0.033(5) Uani 1 1 d .
H20 H 0.3898 0.1976 0.3916 0.040 Uiso 1 1 calc R
C21 C 0.4301(11) 0.3226(12) 0.4604(10) 0.048(6) Uani 1 1 d .
H21 H 0.4513 0.3667 0.4704 0.057 Uiso 1 1 calc R
C22 C 0.3431(12) 0.3434(15) 0.6258(13) 0.063(9) Uani 1 1 d .
C23 C 0.2939(15) 0.3480(13) 0.5383(11) 0.061(9) Uani 1 1 d .
C24 C 0.3855(11) 0.4320(14) 0.5557(11) 0.054(7) Uani 1 1 d .
C25 C 0.5000 0.426(2) 0.3783(17) 0.088(17) Uani 1 2 d S
C26 C 0.4478(14) 0.3347(16) 0.3180(15) 0.080(11) Uani 1 1 d .
C27 C 0.5000 0.6813(19) 0.4322(15) 0.052(10) Uani 1 2 d S
H27 H 0.5000 0.6410 0.4558 0.062 Uiso 1 2 calc SR
C28 C 0.5289(9) 0.7588(12) 0.3797(9) 0.038(6) Uani 1 1 d .
H28 H 0.5522 0.7879 0.3584 0.046 Uiso 1 1 calc R

loop_
_atom_site_aniso_label
_atom_site_aniso_U_11
_atom_site_aniso_U_22
_atom_site_aniso_U_33
_atom_site_aniso_U_23
_atom_site_aniso_U_13
_atom_site_aniso_U_12
Re1 0.0667(11) 0.0267(6) 0.0505(9) 0.0149(7) 0.000 0.000
Re2 0.0538(7) 0.0204(4) 0.0666(7) -0.0026(5) 0.0110(6) 0.0003(5)
O1 0.15(3) 0.089(18) 0.10(2) -0.018(16) 0.06(2) 0.028(18)
O2 0.069(15) 0.062(13) 0.107(19) -0.010(13) -0.006(15) 0.019(12)
O3 0.14(2) 0.019(9) 0.13(2) 0.015(11) -0.006(18) -0.021(11)
O4 0.15(3) 0.031(15) 0.09(3) 0.011(15) 0.000 0.000
O5 0.067(17) 0.11(2) 0.14(2) 0.024(17) -0.034(17) -0.002(14)
N1 0.056(14) 0.024(9) 0.059(14) -0.001(9) -0.003(11) 0.014(9)
N2 0.028(11) 0.021(8) 0.076(15) 0.006(9) -0.006(11) -0.006(8)
N3 0.060(14) 0.014(8) 0.071(15) -0.001(9) 0.016(12) 0.004(8)
N6 0.08(2) 0.031(15) 0.044(18) 0.009(14) 0.000 0.000
N7 0.043(13) 0.026(9) 0.057(14) -0.004(9) -0.012(11) 0.002(9)
C2 0.23(8) 0.09(4) 0.04(3) 0.02(3) 0.000 0.000
C3 0.37(11) 0.07(3) 0.02(3) -0.01(2) 0.000 0.000
C4 0.19(6) 0.06(3) 0.03(2) -0.01(2) 0.000 0.000
C5 0.08(3) 0.044(19) 0.020(18) 0.001(15) 0.000 0.000
C6 0.09(3) 0.05(2) 0.04(2) 0.010(17) 0.000 0.000
C7 0.06(3) 0.021(15) 0.05(2) 0.016(15) 0.000 0.000
C8 0.029(13) 0.025(10) 0.063(17) 0.006(11) 0.027(12) -0.002(9)
C9 0.060(18) 0.018(10) 0.056(16) 0.002(10) 0.012(14) -0.014(10)
C10 0.045(17) 0.034(12) 0.057(17) -0.001(11) -0.003(13) -0.006(11)
C11 0.07(2) 0.040(14) 0.07(2) 0.013(13) 0.008(16) -0.013(14)
C12 0.027(17) 0.07(2) 0.16(4) 0.02(2) 0.04(2) -0.006(15)
C13 0.06(2) 0.06(2) 0.12(3) 0.00(2) 0.03(2) 0.002(17)
C14 0.059(19) 0.033(13) 0.16(3) 0.028(17) 0.08(2) 0.013(14)
C15 0.031(13) 0.033(11) 0.034(14) 0.006(9) 0.027(10) 0.003(10)
C16 0.063(16) 0.004(8) 0.029(12) -0.001(8) -0.001(11) -0.011(9)
C17 0.10(3) 0.004(11) 0.019(17) 0.000(11) 0.000 0.000
C18 0.10(3) 0.014(13) 0.025(18) -0.009(12) 0.000 0.000
C19 0.005(11) 0.047(13) 0.065(17) 0.019(12) 0.006(11) -0.001(10)
C20 0.008(12) 0.048(13) 0.042(14) -0.001(11) -0.002(10) -0.002(9)
C21 0.051(16) 0.016(9) 0.077(18) 0.007(13) -0.003(14) -0.005(12)
C22 0.041(17) 0.037(14) 0.11(3) 0.016(15) 0.023(17) 0.014(12)
C23 0.10(3) 0.018(11) 0.07(2) -0.011(12) 0.034(19) -0.012(13)
C24 0.037(15) 0.044(14) 0.08(2) 0.000(14) 0.007(15) -0.003(12)
C25 0.16(5) 0.03(2) 0.07(3) 0.01(2) 0.000 0.000
C26 0.06(2) 0.038(15) 0.14(4) -0.003(18) 0.02(2) -0.004(15)
C27 0.05(2) 0.022(15) 0.08(3) 0.001(19) 0.000 0.000
C28 0.026(11) 0.032(11) 0.057(17) 0.006(11) -0.010(11) 0.003(10)

loop_
_atom_type_symbol
_atom_type_description
_atom_type_scat_dispersion_real
_atom_type_scat_dispersion_imag
_atom_type_scat_source
C C 0.0033 0.0016 'International Tables Vol C Tables 4.2.6.8 and 6.1.1.4'
H H 0.0000 0.0000 'International Tables Vol C Tables 4.2.6.8 and 6.1.1.4'
O O 0.0106 0.0060 'International Tables Vol C Tables 4.2.6.8 and 6.1.1.4'
Re Re -1.0185 7.2310 'International Tables Vol C Tables 4.2.6.8 and 6.1.1.4'
N N 0.0061 0.0033 'International Tables Vol C Tables 4.2.6.8 and 6.1.1.4'

loop_
_geom_angle_atom_site_label_1
_geom_angle_atom_site_label_2
_geom_angle_atom_site_label_3
_geom_angle
_geom_angle_site_symmetry_1
_geom_angle_site_symmetry_3
C26 Re1 C26 89(2) . 11_655
C26 Re1 C25 89.4(13) . .
C26 Re1 C25 89.4(13) 11_655 .
C26 Re1 N1 177.7(10) . 11_655
C26 Re1 N1 92.5(12) 11_655 11_655
C25 Re1 N1 92.5(11) . 11_655
C26 Re1 N1 92.5(12) . .
C26 Re1 N1 177.7(10) 11_655 .
C25 Re1 N1 92.5(11) . .
N1 Re1 N1 86.0(11) 11_655 .
C26 Re1 N6 94.5(10) . .
C26 Re1 N6 94.5(10) 11_655 .
C25 Re1 N6 174.6(16) . .
N1 Re1 N6 83.5(7) 11_655 .
N1 Re1 N6 83.5(7) . .
C22 Re2 C23 90.5(12) . .
C22 Re2 C24 88.1(12) . .
C23 Re2 C24 87.6(11) . .
C22 Re2 N7 93.3(10) . 9_666
C23 Re2 N7 176.2(10) . 9_666
C24 Re2 N7 93.0(9) . 9_666
C22 Re2 N2 176.7(9) . .
C23 Re2 N2 89.5(10) . .
C24 Re2 N2 95.2(10) . .
N7 Re2 N2 86.7(7) 9_666 .
C22 Re2 N3 92.8(9) . .
C23 Re2 N3 95.6(9) . .
C24 Re2 N3 176.7(10) . .
N7 Re2 N3 83.8(7) 9_666 .
N2 Re2 N3 84.0(7) . .
C21 N1 C20 100(2) . .
C21 N1 Re1 129.5(17) . .
C20 N1 Re1 130.0(16) . .
C21 N2 C19 105(2) . .
C21 N2 Re2 130.1(17) . .
C19 N2 Re2 125.1(15) . .
C8 N3 C9 107.6(17) . .
C8 N3 Re2 122.9(15) . .
C9 N3 Re2 129.6(15) . .
C10 N4 C8 112.1(18) . .
C10 N4 C15 124.0(18) . .
C8 N4 C15 123.9(18) . .
C7 N5 C5 109(3) . .
C7 N5 C18 135(3) . .
C5 N5 C18 116(3) . .
C7 N6 C6 107(3) . .
C7 N6 Re1 125(2) . .
C6 N6 Re1 128(2) . .
C27 N7 C28 101(2) . .
C27 N7 Re2 127.9(19) . 9_666
C28 N7 Re2 131.1(16) . 9_666
C6 C1 C2 129(3) . .
C6 C1 H1 115.4 . .
C2 C1 H1 115.4 . .
C1 C2 C3 116(4) . .
C1 C2 H2 121.8 . .
C3 C2 H2 121.8 . .
C4 C3 C2 119(4) . .
C4 C3 H3 120.4 . .
C2 C3 H3 120.4 . .
C5 C4 C3 119(4) . .
C5 C4 H4 120.6 . .
C3 C4 H4 120.6 . .
C4 C5 C6 123(4) . .
C4 C5 N5 135(4) . .
C6 C5 N5 102(3) . .
C1 C6 N6 138(3) . .
C1 C6 C5 113(3) . .
N6 C6 C5 109(3) . .
N5 C7 N6 114(4) . .
N5 C7 H7 123.2 . .
N6 C7 H7 123.2 . .
N4 C8 N3 107.9(18) . .
N4 C8 H8 126.1 . .
N3 C8 H8 126.1 . .
N3 C9 C14 129.9(19) . .
N3 C9 C10 107(2) . .
C14 C9 C10 123(2) . .
N4 C10 C11 136(2) . .
N4 C10 C9 105(2) . .
C11 C10 C9 119(2) . .
C12 C11 C10 119(3) . .
C12 C11 H11 120.4 . .
C10 C11 H11 120.4 . .
C13 C12 C11 118(3) . .
C13 C12 H12 121.0 . .
C11 C12 H12 121.0 . .
C14 C13 C12 127(3) . .
C14 C13 H13 116.5 . .
C12 C13 H13 116.5 . .
C13 C14 C9 114(2) . .
C13 C14 H14 123.1 . .
C9 C14 H14 123.1 . .
C16 C15 N4 116.0(16) . .
C16 C15 H15A 108.3 . .
N4 C15 H15A 108.3 . .
C16 C15 H15B 108.3 . .
N4 C15 H15B 108.3 . .
H15A C15 H15B 107.4 . .
C17 C16 C16 118.7(14) 9_656 3_556
C17 C16 C15 122(2) 9_656 .
C16 C16 C15 118.8(12) 3_556 .
C16 C17 C16 122(3) 9_656 3_556
C16 C17 C18 118.7(14) 9_656 .
C16 C17 C18 118.7(14) 3_556 .
N5 C18 C17 110(2) . .
N5 C18 H18A 109.6 . .
C17 C18 H18A 109.6 . .
N5 C18 H18B 109.6 . .
C17 C18 H18B 109.6 . .
H18A C18 H18B 108.1 . .
C20 C19 N2 105.3(19) . .
C20 C19 H19 127.3 . .
N2 C19 H19 127.3 . .
C19 C20 N1 112(2) . .
C19 C20 H20 124.0 . .
N1 C20 H20 124.0 . .
N2 C21 N1 117(2) . .
N2 C21 H21 121.3 . .
N1 C21 H21 121.3 . .
O1 C22 Re2 176(2) . .
O2 C23 Re2 175(2) . .
O3 C24 Re2 179(3) . .
O4 C25 Re1 173(4) . .
O5 C26 Re1 177(3) . .
N7 C27 N7 120(3) 11_655 .
N7 C27 H27 120.0 11_655 .
N7 C27 H27 120.0 . .
C28 C28 N7 109.0(13) 11_655 .
C28 C28 H28 125.5 11_655 .
N7 C28 H28 125.5 . .

loop_
_geom_bond_atom_site_label_1
_geom_bond_atom_site_label_2
_geom_bond_distance
_geom_bond_site_symmetry_2
Re1 C26 1.77(4) .
Re1 C26 1.77(4) 11_655
Re1 C25 1.93(4) .
Re1 N1 2.16(2) 11_655
Re1 N1 2.16(2) .
Re1 N6 2.19(3) .
Re2 C22 1.89(4) .
Re2 C23 1.90(4) .
Re2 C24 1.94(2) .
Re2 N7 2.187(19) 9_666
Re2 N2 2.19(2) .
Re2 N3 2.209(16) .
O1 C22 1.18(4) .
O2 C23 1.16(4) .
O3 C24 1.12(3) .
O4 C25 1.16(4) .
O5 C26 1.23(4) .
N1 C21 1.35(3) .
N1 C20 1.39(3) .
N2 C21 1.30(3) .
N2 C19 1.41(3) .
N3 C8 1.36(3) .
N3 C9 1.38(3) .
N4 C10 1.32(3) .
N4 C8 1.34(2) .
N4 C15 1.52(2) .
N5 C7 1.27(4) .
N5 C5 1.45(4) .
N5 C18 1.48(4) .
N6 C7 1.30(4) .
N6 C6 1.38(5) .
N7 C27 1.31(3) .
N7 C28 1.39(3) .
N7 Re2 2.187(19) 9_666
C1 C6 1.31(4) .
C1 C2 1.32(5) .
C1 H1 0.9500 .
C2 C3 1.42(7) .
C2 H2 0.9500 .
C3 C4 1.38(6) .
C3 H3 0.9500 .
C4 C5 1.36(5) .
C4 H4 0.9500 .
C5 C6 1.42(5) .
C7 H7 0.9500 .
C8 H8 0.9500 .
C9 C14 1.39(3) .
C9 C10 1.42(3) .
C10 C11 1.39(3) .
C11 C12 1.38(4) .
C11 H11 0.9500 .
C12 C13 1.38(4) .
C12 H12 0.9500 .
C13 C14 1.35(4) .
C13 H13 0.9500 .
C14 H14 0.9500 .
C15 C16 1.50(3) .
C15 H15A 0.9900 .
C15 H15B 0.9900 .
C16 C17 1.39(3) 9_656
C16 C16 1.45(4) 3_556
C17 C16 1.39(3) 9_656
C17 C16 1.39(3) 3_556
C17 C18 1.54(4) .
C18 H18A 0.9900 .
C18 H18B 0.9900 .
C19 C20 1.36(3) .
C19 H19 0.9500 .
C20 H20 0.9500 .
C21 H21 0.9500 .
C27 N7 1.31(3) 11_655
C27 H27 0.9500 .
C28 C28 1.37(4) 11_655
C28 H28 0.9500 .

loop_
_geom_torsion_atom_site_label_1
_geom_torsion_atom_site_label_2
_geom_torsion_atom_site_label_3
_geom_torsion_atom_site_label_4
_geom_torsion
_geom_torsion_site_symmetry_1
_geom_torsion_site_symmetry_4
C26 Re1 N1 C21 -123(2) . .
C26 Re1 N1 C21 110(31) 11_655 .
C25 Re1 N1 C21 -34(2) . .
N1 Re1 N1 C21 58(2) 11_655 .
N6 Re1 N1 C21 142(2) . .
C26 Re1 N1 C20 60(2) . .
C26 Re1 N1 C20 -67(32) 11_655 .
C25 Re1 N1 C20 149(2) . .
N1 Re1 N1 C20 -118.3(18) 11_655 .
N6 Re1 N1 C20 -34.4(19) . .
C22 Re2 N2 C21 -154(17) . .
C23 Re2 N2 C21 116(2) . .
C24 Re2 N2 C21 28(2) . .
N7 Re2 N2 C21 -64(2) 9_666 .
N3 Re2 N2 C21 -148(2) . .
C22 Re2 N2 C19 30(18) . .
C23 Re2 N2 C19 -61.0(18) . .
C24 Re2 N2 C19 -148.5(18) . .
N7 Re2 N2 C19 118.9(17) 9_666 .
N3 Re2 N2 C19 34.7(17) . .
C22 Re2 N3 C8 -133(2) . .
C23 Re2 N3 C8 136(2) . .
C24 Re2 N3 C8 -27(20) . .
N7 Re2 N3 C8 -40(2) 9_666 .
N2 Re2 N3 C8 47(2) . .
C22 Re2 N3 C9 48(2) . .
C23 Re2 N3 C9 -43(2) . .
C24 Re2 N3 C9 154(18) . .
N7 Re2 N3 C9 141(2) 9_666 .
N2 Re2 N3 C9 -131(2) . .
C26 Re1 N6 C7 -135.4(11) . .
C26 Re1 N6 C7 135.4(11) 11_655 .
C25 Re1 N6 C7 0.00(2) . .
N1 Re1 N6 C7 43.3(6) 11_655 .
N1 Re1 N6 C7 -43.3(6) . .
C26 Re1 N6 C6 44.6(11) . .
C26 Re1 N6 C6 -44.6(11) 11_655 .
C25 Re1 N6 C6 180.000(17) . .
N1 Re1 N6 C6 -136.7(6) 11_655 .
N1 Re1 N6 C6 136.7(6) . .
C6 C1 C2 C3 0.000(9) . .
C1 C2 C3 C4 0.000(8) . .
C2 C3 C4 C5 0.000(7) . .
C3 C4 C5 C6 0.000(7) . .
C3 C4 C5 N5 180.000(6) . .
C7 N5 C5 C4 180.000(7) . .
C18 N5 C5 C4 0.000(9) . .
C7 N5 C5 C6 0.000(7) . .
C18 N5 C5 C6 180.000(6) . .
C2 C1 C6 N6 180.000(5) . .
C2 C1 C6 C5 0.000(6) . .
C7 N6 C6 C1 180.000(7) . .
Re1 N6 C6 C1 0.000(10) . .
C7 N6 C6 C5 0.000(6) . .
Re1 N6 C6 C5 180.000(5) . .
C4 C5 C6 C1 0.000(6) . .
N5 C5 C6 C1 180.000(4) . .
C4 C5 C6 N6 180.000(5) . .
N5 C5 C6 N6 0.000(5) . .
C5 N5 C7 N6 0.000(7) . .
C18 N5 C7 N6 180.000(7) . .
C6 N6 C7 N5 0.000(6) . .
Re1 N6 C7 N5 180.000(6) . .
C10 N4 C8 N3 0(3) . .
C15 N4 C8 N3 180(2) . .
C9 N3 C8 N4 0(3) . .
Re2 N3 C8 N4 -178.8(16) . .
C8 N3 C9 C14 178(3) . .
Re2 N3 C9 C14 -3(5) . .
C8 N3 C9 C10 0(3) . .
Re2 N3 C9 C10 179.0(18) . .
C8 N4 C10 C11 178(3) . .
C15 N4 C10 C11 -2(5) . .
C8 N4 C10 C9 0(3) . .
C15 N4 C10 C9 -180(2) . .
N3 C9 C10 N4 0(3) . .
C14 C9 C10 N4 -178(3) . .
N3 C9 C10 C11 -179(2) . .
C14 C9 C10 C11 3(5) . .
N4 C10 C11 C12 -180(3) . .
C9 C10 C11 C12 -2(4) . .
C10 C11 C12 C13 1(5) . .
C11 C12 C13 C14 -2(7) . .
C12 C13 C14 C9 3(6) . .
N3 C9 C14 C13 179(3) . .
C10 C9 C14 C13 -4(5) . .
C10 N4 C15 C16 175(2) . .
C8 N4 C15 C16 -6(3) . .
N4 C15 C16 C17 93(3) . 9_656
N4 C15 C16 C16 -89(3) . 3_556
C7 N5 C18 C17 0.000(8) . .
C5 N5 C18 C17 180.000(5) . .
C16 C17 C18 N5 -92(2) 9_656 .
C16 C17 C18 N5 92(2) 3_556 .
C21 N2 C19 C20 3(2) . .
Re2 N2 C19 C20 -179.5(14) . .
N2 C19 C20 N1 -1(2) . .
C21 N1 C20 C19 -1(2) . .
Re1 N1 C20 C19 176.6(15) . .
C19 N2 C21 N1 -4(3) . .
Re2 N2 C21 N1 178.6(15) . .
C20 N1 C21 N2 3(3) . .
Re1 N1 C21 N2 -174.4(15) . .
C23 Re2 C22 O1 -62(45) . .
C24 Re2 C22 O1 26(45) . .
N7 Re2 C22 O1 119(45) 9_666 .
N2 Re2 C22 O1 -152(36) . .
N3 Re2 C22 O1 -157(45) . .
C22 Re2 C23 O2 68(34) . .
C24 Re2 C23 O2 -20(34) . .
N7 Re2 C23 O2 -118(31) 9_666 .
N2 Re2 C23 O2 -115(34) . .
N3 Re2 C23 O2 161(34) . .
C22 Re2 C24 O3 52(100) . .
C23 Re2 C24 O3 142(100) . .
N7 Re2 C24 O3 -41(100) 9_666 .
N2 Re2 C24 O3 -128(100) . .
N3 Re2 C24 O3 -54(100) . .
C26 Re1 C25 O4 -44.5(11) . .
C26 Re1 C25 O4 44.5(11) 11_655 .
N1 Re1 C25 O4 136.9(6) 11_655 .
N1 Re1 C25 O4 -136.9(6) . .
N6 Re1 C25 O4 180.00(5) . .
C26 Re1 C26 O5 -150(48) 11_655 .
C25 Re1 C26 O5 -60(48) . .
N1 Re1 C26 O5 83(57) 11_655 .
N1 Re1 C26 O5 32(48) . .
N6 Re1 C26 O5 116(48) . .
C28 N7 C27 N7 -6(4) . 11_655
Re2 N7 C27 N7 177.6(15) 9_666 11_655
C27 N7 C28 C28 3(2) . 11_655
Re2 N7 C28 C28 179.4(12) 9_666 11_655
